data_7248368
loop_
_publ_author_name
'Li, Ke'
'Liu, Yufeng'
'Yang, Guoping'
'Zheng, Zhijian'
'Lin, Xiaoling'
'Zhang, Zhibin'
'Li, Shujun'
'Liu, Yunhai'
'Wei, Yongge'

_publ_section_title
;
 Highly-stable Silverton-type UIV-containing polyoxomolybdate frameworks
 for the heterogeneous catalytic synthesis of quinazolinones
;
_journal_issue 11
_journal_name_full 'Green Chemistry'
_journal_page_first 6454
_journal_page_last 6460
_journal_paper_doi 10.1039/D4GC00877D
_journal_volume 26
_journal_year 2024
_chemical_formula_moiety 'Fe1 Mo12 Na3 O51 U1, 4.5(O)'
_chemical_formula_sum 'Fe H30 Mo12 Na3 O55.5 U'
_chemical_formula_weight 2432.37
_space_group_crystal_system cubic
_space_group_IT_number 206
_space_group_name_Hall '-I 2b 2c 3'
_space_group_name_H-M_alt 'I a -3'
_atom_sites_solution_primary dual
_audit_creation_date 2023-07-20
_audit_creation_method
;
Olex2 1.5
(compiled 2023.02.24 svn.rf166f9f3 for OlexSys, GUI svn.r6725)
;
_audit_update_record
;
2023-07-20 deposited with the CCDC.	2024-04-02 downloaded from the CCDC.
;
_cell_angle_alpha 90
_cell_angle_beta 90
_cell_angle_gamma 90
_cell_formula_units_Z 16
_cell_length_a 26.0130(2)
_cell_length_b 26.0130(2)
_cell_length_c 26.0130(2)
_cell_measurement_reflns_used 9958
_cell_measurement_temperature 150.00
_cell_measurement_theta_max 25.053
_cell_measurement_theta_min 2.217
_cell_volume 17602.4(2)
_computing_cell_refinement 'SAINT V8.38A (Bruker, 2018)'
_computing_data_reduction 'SAINT V8.38A (Bruker, 2018)'
_computing_molecular_graphics 'Olex2 1.5 (Dolomanov et al., 2009)'
_computing_publication_material 'Olex2 1.5 (Dolomanov et al., 2009)'
_computing_structure_refinement 'SHELXL 2018/3 (Sheldrick, 2015)'
_computing_structure_solution 'SHELXT 2018/2 (Sheldrick, 2018)'
_diffrn_ambient_temperature 150.00
_diffrn_measured_fraction_theta_full 0.999
_diffrn_measured_fraction_theta_max 0.999
_diffrn_measurement_device_type 'Bruker D8 VENTURE'
_diffrn_radiation_type MoK\a
_diffrn_radiation_wavelength 0.71073
_diffrn_reflns_av_R_equivalents 0.0224
_diffrn_reflns_av_unetI/netI 0.0150
_diffrn_reflns_Laue_measured_fraction_full 0.999
_diffrn_reflns_Laue_measured_fraction_max 0.999
_diffrn_reflns_limit_h_max 28
_diffrn_reflns_limit_h_min -27
_diffrn_reflns_limit_k_max 8
_diffrn_reflns_limit_k_min -30
_diffrn_reflns_limit_l_max 30
_diffrn_reflns_limit_l_min -26
_diffrn_reflns_number 18752
_diffrn_reflns_point_group_measured_fraction_full 0.999
_diffrn_reflns_point_group_measured_fraction_max 0.999
_diffrn_reflns_theta_full 25.013
_diffrn_reflns_theta_max 25.013
_diffrn_reflns_theta_min 1.918
_diffrn_source_current 1.4
_diffrn_source_power 0.07
_diffrn_source_voltage 50.0
_exptl_absorpt_coefficient_mu 7.450
_exptl_absorpt_correction_T_max 0.7452
_exptl_absorpt_correction_T_min 0.6949
_exptl_absorpt_correction_type multi-scan
_exptl_absorpt_process_details
;
SADABS-2016/2 (Bruker,2016/2) was used for absorption correction.
wR2(int) was 0.0444 before and 0.0417 after correction.
The Ratio of minimum to maximum transmission is 0.9325.
The \l/2 correction factor is Not present.
;
_exptl_crystal_colour 'clear dark black'
_exptl_crystal_colour_lustre clear
_exptl_crystal_colour_modifier dark
_exptl_crystal_colour_primary black
_exptl_crystal_density_diffrn 3.671
_exptl_crystal_description block
_exptl_crystal_F_000 18064
_exptl_crystal_size_max 0.08
_exptl_crystal_size_mid 0.08
_exptl_crystal_size_min 0.05
_refine_diff_density_max 0.767
_refine_diff_density_min -1.021
_refine_diff_density_rms 0.130
_refine_ls_extinction_method none
_refine_ls_goodness_of_fit_ref 1.128
_refine_ls_hydrogen_treatment undef
_refine_ls_matrix_type full
_refine_ls_number_parameters 256
_refine_ls_number_reflns 2600
_refine_ls_number_restraints 36
_refine_ls_restrained_S_all 1.128
_refine_ls_R_factor_all 0.0235
_refine_ls_R_factor_gt 0.0218
_refine_ls_shift/su_max 0.002
_refine_ls_shift/su_mean 0.000
_refine_ls_structure_factor_coef Fsqd
_refine_ls_weighting_details 'w=1/[\s^2^(Fo^2^)+(0.0144P)^2^+283.1758P] where P=(Fo^2^+2Fc^2^)/3'
_refine_ls_weighting_scheme calc
_refine_ls_wR_factor_gt 0.0506
_refine_ls_wR_factor_ref 0.0513
_reflns_Friedel_coverage 0.000
_reflns_number_gt 2465
_reflns_number_total 2600
_reflns_threshold_expression 'I > 2\s(I)'
_cod_data_source_file d4gc00877d2.cif
_cod_data_source_block Fe1
_cod_depositor_comments 'Adding full bibliography for 7248368--7248371.cif.'
_cod_original_cell_volume 17602.4(4)
_cod_original_formula_sum 'Fe H30 Mo12 Na3 O55.50 U'
_cod_database_code 7248368
_shelx_shelxl_version_number 2018/3
_shelx_space_group_comment
;
The symmetry employed for this shelxl refinement is uniquely defined
by the following loop, which should always be used as a source of
symmetry information in preference to the above space-group names.
They are only intended as comments.
;
_shelx_estimated_absorpt_t_max 0.707
_shelx_estimated_absorpt_t_min 0.587
_olex2_refinement_description
;
1. Uiso/Uaniso restraints and constraints
Uanis(O16) \\sim Ueq, Uanis(O16A) \\sim Ueq, Uanis(O17) \\sim Ueq, Uanis(O17A)
\\sim Ueq: with sigma of 0.005 and sigma for terminal atoms of 0.01
Uanis(Na2) \\sim Ueq: with sigma of 0.003 and sigma for terminal atoms of 0.006
Uanis(Mo1A) \\sim Ueq: with sigma of 0.0005 and sigma for terminal atoms of
0.001
2. Others
 Fixed Sof: Mo1(0.962) Na1(0.8) Na2(0.2) O16(0.7) O16A(0.3) O17(0.7) O17A(0.3)
 Mo1A(0.038)
;
_olex2_submission_special_instructions 'No special instructions were received'

loop_
_space_group_symop_operation_xyz
'x, y, z'
'-x, -y+1/2, z'
'x, -y, -z+1/2'
'-x, y+1/2, -z+1/2'
'z, x, y'
'-z, -x+1/2, y'
'z, -x, -y+1/2'
'-z, x+1/2, -y+1/2'
'y, z, x'
'y, -z, -x+1/2'
'-y, z+1/2, -x+1/2'
'-y, -z+1/2, x'
'x+1/2, y+1/2, z+1/2'
'-x+1/2, -y+1, z+1/2'
'x+1/2, -y+1/2, -z+1'
'-x+1/2, y+1, -z+1'
'z+1/2, x+1/2, y+1/2'
'-z+1/2, -x+1, y+1/2'
'z+1/2, -x+1/2, -y+1'
'-z+1/2, x+1, -y+1'
'y+1/2, z+1/2, x+1/2'
'y+1/2, -z+1/2, -x+1'
'-y+1/2, z+1, -x+1'
'-y+1/2, -z+1, x+1/2'
'-x, -y, -z'
'x, y-1/2, -z'
'-x, y, z-1/2'
'x, -y-1/2, z-1/2'
'-z, -x, -y'
'z, x-1/2, -y'
'-z, x, y-1/2'
'z, -x-1/2, y-1/2'
'-y, -z, -x'
'-y, z, x-1/2'
'y, -z-1/2, x-1/2'
'y, z-1/2, -x'
'-x+1/2, -y+1/2, -z+1/2'
'x+1/2, y, -z+1/2'
'-x+1/2, y+1/2, z'
'x+1/2, -y, z'
'-z+1/2, -x+1/2, -y+1/2'
'z+1/2, x, -y+1/2'
'-z+1/2, x+1/2, y'
'z+1/2, -x, y'
'-y+1/2, -z+1/2, -x+1/2'
'-y+1/2, z+1/2, x'
'y+1/2, -z, x'
'y+1/2, z, -x+1/2'

loop_
_atom_site_label
_atom_site_type_symbol
_atom_site_fract_x
_atom_site_fract_y
_atom_site_fract_z
_atom_site_U_iso_or_equiv
_atom_site_adp_type
_atom_site_occupancy
_atom_site_site_symmetry_order
_atom_site_calc_flag
_atom_site_refinement_flags_posn
_atom_site_refinement_flags_adp
_atom_site_refinement_flags_occupancy
_atom_site_disorder_assembly
_atom_site_disorder_group
U1 U 0.500000 0.500000 0.000000 0.00444(10) Uani 1 6 d S T P . .
U2 U 0.250000 0.750000 0.250000 0.00538(11) Uani 1 6 d S T P . .
Mo1 Mo 0.48894(2) 0.62800(2) 0.04197(2) 0.00600(10) Uani 0.962 1 d . . P . 1
Mo2 Mo 0.58575(2) 0.56758(2) 0.07901(2) 0.00744(10) Uani 1 1 d . . . . .
Mo3 Mo 0.28536(2) 0.73460(2) 0.12086(2) 0.00769(10) Uani 1 1 d . . . . .
Mo4 Mo 0.32042(2) 0.83692(2) 0.17391(2) 0.00822(10) Uani 1 1 d . . . . .
Fe1 Fe 0.37451(3) 0.62549(3) 0.12549(3) 0.0099(3) Uani 1 3 d S T P . .
Na1 Na 0.69936(10) 0.58257(10) 0.00227(10) 0.0185(6) Uani 0.8 1 d . . P . .
Na2 Na 0.2442(4) 0.9468(5) 0.1626(4) 0.026(3) Uani 0.2 1 d . U P . .
O1 O 0.44087(13) 0.64618(13) 0.08499(13) 0.0143(7) Uani 1 1 d . . . . .
O2 O 0.33211(13) 0.68927(13) 0.10371(13) 0.0125(7) Uani 1 1 d . . . . .
O3 O 0.49652(14) 0.68050(14) 0.00359(14) 0.0169(8) Uani 1 1 d . . . . .
O4 O 0.54958(13) 0.63307(13) 0.08369(13) 0.0131(7) Uani 1 1 d . . . . .
O5 O 0.50039(12) 0.55024(13) 0.08163(12) 0.0102(7) Uani 1 1 d . . . . .
O6 O 0.59403(14) 0.55231(13) 0.14238(13) 0.0160(8) Uani 1 1 d . . . . .
O7 O 0.64506(13) 0.58746(13) 0.05873(14) 0.0153(8) Uani 1 1 d . . . . .
O8 O 0.58195(12) 0.49892(12) 0.04952(13) 0.0098(7) Uani 1 1 d . . . . .
O9 O 0.24580(13) 0.73584(14) 0.06925(13) 0.0140(7) Uani 1 1 d . . . . .
O10 O 0.32330(13) 0.79765(13) 0.10951(12) 0.0111(7) Uani 1 1 d . . . . .
O11 O 0.38395(13) 0.84878(14) 0.18381(14) 0.0165(8) Uani 1 1 d . . . . .
O12 O 0.29631(14) 0.89427(13) 0.15336(13) 0.0154(8) Uani 1 1 d . . . . .
O13 O 0.29508(12) 0.83473(12) 0.24464(12) 0.0089(7) Uani 1 1 d . . . . .
O14 O 0.24763(12) 0.69581(12) 0.17090(12) 0.0082(7) Uani 1 1 d . . . . .
O15 O 0.1956(2) 0.99109(18) 0.1604(2) 0.0528(15) Uani 1 1 d . . . . .
O16 O 0.7505(3) 0.5628(4) 0.0620(3) 0.044(2) Uani 0.7 1 d . U P . 2
O16A O 0.7515(8) 0.5855(8) 0.0520(8) 0.042(5) Uani 0.3 1 d . U P . 1
O17 O 0.3133(3) 1.0015(3) 0.1898(3) 0.0393(17) Uani 0.7 1 d . U P . 1
O17A O 0.3376(6) 1.0130(7) 0.2128(6) 0.037(4) Uani 0.3 1 d . U P . 2
O18 O 0.500000 0.750000 0.1291(3) 0.059(2) Uani 1 2 d S T P . .
O19 O 0.58408(19) 0.73991(19) 0.0573(2) 0.0522(15) Uani 1 1 d . . . . .
Mo1A Mo 0.4690(5) 0.6289(4) 0.0200(5) 0.007(2) Uani 0.038 1 d . U P . 2

loop_
_atom_site_aniso_label
_atom_site_aniso_U_11
_atom_site_aniso_U_22
_atom_site_aniso_U_33
_atom_site_aniso_U_23
_atom_site_aniso_U_13
_atom_site_aniso_U_12
U1 0.00444(10) 0.00444(10) 0.00444(10) 0.00063(9) -0.00063(9) -0.00063(9)
U2 0.00538(11) 0.00538(11) 0.00538(11) 0.00012(9) -0.00012(9) -0.00012(9)
Mo1 0.0064(2) 0.0048(2) 0.0069(2) -0.00032(16) -0.00046(19) -0.00033(16)
Mo2 0.0075(2) 0.0064(2) 0.0085(2) -0.00108(15) -0.00349(15) -0.00114(15)
Mo3 0.0090(2) 0.0081(2) 0.0060(2) 0.00000(15) 0.00080(16) 0.00074(16)
Mo4 0.0093(2) 0.0075(2) 0.0079(2) 0.00047(15) 0.00214(16) -0.00170(16)
Fe1 0.0099(3) 0.0099(3) 0.0099(3) -0.0020(3) 0.0020(3) 0.0020(3)
Na1 0.0159(13) 0.0206(14) 0.0188(14) -0.0016(11) 0.0006(11) -0.0032(11)
Na2 0.024(3) 0.027(3) 0.026(3) 0.000(3) 0.001(3) 0.000(3)
O1 0.0162(19) 0.0115(17) 0.0151(18) -0.0030(14) 0.0028(15) -0.0010(14)
O2 0.0153(18) 0.0130(18) 0.0092(17) 0.0004(14) 0.0013(14) 0.0023(14)
O3 0.018(2) 0.0075(18) 0.025(2) 0.0039(15) 0.0016(16) -0.0011(14)
O4 0.0124(18) 0.0106(17) 0.0164(18) -0.0034(14) -0.0019(14) -0.0030(14)
O5 0.0100(17) 0.0100(17) 0.0105(17) -0.0020(14) -0.0013(13) 0.0002(13)
O6 0.0195(19) 0.0152(19) 0.0133(18) 0.0011(15) -0.0052(15) -0.0012(15)
O7 0.0109(18) 0.0179(19) 0.0171(19) -0.0028(15) -0.0004(15) -0.0031(14)
O8 0.0083(17) 0.0105(17) 0.0106(17) 0.0010(13) -0.0025(14) -0.0010(13)
O9 0.0152(18) 0.0172(19) 0.0096(17) 0.0000(15) -0.0026(14) -0.0001(14)
O10 0.0128(18) 0.0117(17) 0.0089(17) 0.0015(13) 0.0022(13) -0.0012(14)
O11 0.0114(18) 0.0186(19) 0.019(2) 0.0013(15) 0.0031(15) -0.0033(15)
O12 0.021(2) 0.0109(18) 0.0145(19) 0.0025(14) 0.0035(15) 0.0011(15)
O13 0.0075(17) 0.0092(17) 0.0102(17) -0.0002(13) 0.0001(13) -0.0017(13)
O14 0.0093(16) 0.0073(16) 0.0079(16) -0.0008(13) -0.0004(13) -0.0006(13)
O15 0.085(4) 0.023(3) 0.050(3) 0.000(2) -0.017(3) -0.006(3)
O16 0.030(3) 0.061(4) 0.042(4) -0.010(4) 0.003(3) -0.001(3)
O16A 0.039(7) 0.040(7) 0.047(7) -0.005(5) -0.002(4) 0.003(5)
O17 0.036(3) 0.032(3) 0.049(4) 0.001(3) 0.005(3) 0.003(3)
O17A 0.030(7) 0.046(8) 0.036(7) 0.003(6) 0.004(6) 0.010(6)
O18 0.060(5) 0.059(5) 0.058(5) 0.000 0.000 0.015(4)
O19 0.037(3) 0.035(3) 0.084(4) -0.004(3) -0.022(3) -0.003(2)
Mo1A 0.007(2) 0.006(2) 0.007(2) 0.0000(5) 0.0002(5) -0.0001(5)

loop_
_atom_type_symbol
_atom_type_description
_atom_type_scat_dispersion_real
_atom_type_scat_dispersion_imag
_atom_type_scat_source
Fe Fe 0.3463 0.8444 'International Tables Vol C Tables 4.2.6.8 and 6.1.1.4'
Mo Mo -1.6832 0.6857 'International Tables Vol C Tables 4.2.6.8 and 6.1.1.4'
Na Na 0.0362 0.0249 'International Tables Vol C Tables 4.2.6.8 and 6.1.1.4'
O O 0.0106 0.0060 'International Tables Vol C Tables 4.2.6.8 and 6.1.1.4'
U U -9.6767 9.6646 'International Tables Vol C Tables 4.2.6.8 and 6.1.1.4'
H H 0.0000 0.0000 'International Tables Vol C Tables 4.2.6.8 and 6.1.1.4'

loop_
_geom_angle_atom_site_label_1
_geom_angle_atom_site_label_2
_geom_angle_atom_site_label_3
_geom_angle
_geom_angle_site_symmetry_1
_geom_angle_site_symmetry_3
_geom_angle_publ_flag
O5 U1 O5 63.85(12) 25_665 42 ?
O5 U1 O5 63.85(12) 18_554 11_655 ?
O5 U1 O5 63.85(12) 18_554 . ?
O5 U1 O5 116.15(12) 42 11_655 ?
O5 U1 O5 180.0 25_665 . ?
O5 U1 O5 116.15(12) 42 . ?
O5 U1 O5 116.15(12) 35_565 . ?
O5 U1 O5 116.15(12) 25_665 18_554 ?
O5 U1 O5 63.85(12) 25_665 35_565 ?
O5 U1 O5 180.0 35_565 11_655 ?
O5 U1 O5 63.85(12) 42 35_565 ?
O5 U1 O5 180.00(8) 42 18_554 ?
O5 U1 O5 116.15(12) 18_554 35_565 ?
O5 U1 O5 116.15(12) 25_665 11_655 ?
O5 U1 O5 63.85(12) 11_655 . ?
O8 U1 O5 62.76(11) 18_554 35_565 ?
O8 U1 O5 64.03(11) 18_554 18_554 ?
O8 U1 O5 117.40(11) 18_554 . ?
O8 U1 O5 64.03(11) 11_655 11_655 ?
O8 U1 O5 117.24(11) 25_665 42 ?
O8 U1 O5 115.97(11) 18_554 42 ?
O8 U1 O5 62.75(11) . 42 ?
O8 U1 O5 117.41(11) 35_565 42 ?
O8 U1 O5 64.03(11) 35_565 35_565 ?
O8 U1 O5 62.60(11) 42 . ?
O8 U1 O5 64.03(11) 25_665 25_665 ?
O8 U1 O5 62.76(11) 35_565 . ?
O8 U1 O5 117.24(11) 42 35_565 ?
O8 U1 O5 64.03(11) . . ?
O8 U1 O5 117.41(11) 42 25_665 ?
O8 U1 O5 62.59(11) 25_665 11_655 ?
O8 U1 O5 62.76(11) 25_665 18_554 ?
O8 U1 O5 117.24(11) 35_565 25_665 ?
O8 U1 O5 115.97(11) 42 18_554 ?
O8 U1 O5 115.97(11) 11_655 35_565 ?
O8 U1 O5 62.59(11) 11_655 42 ?
O8 U1 O5 62.60(11) . 35_565 ?
O8 U1 O5 62.59(11) 35_565 18_554 ?
O8 U1 O5 62.76(11) 11_655 25_665 ?
O8 U1 O5 117.40(11) . 11_655 ?
O8 U1 O5 115.97(11) . 25_665 ?
O8 U1 O5 117.41(11) 11_655 18_554 ?
O8 U1 O5 64.03(11) 42 42 ?
O8 U1 O5 117.24(11) 11_655 . ?
O8 U1 O5 62.76(11) 42 11_655 ?
O8 U1 O5 117.25(11) . 18_554 ?
O8 U1 O5 117.24(11) 18_554 11_655 ?
O8 U1 O5 115.97(11) 35_565 11_655 ?
O8 U1 O5 115.97(11) 25_665 . ?
O8 U1 O5 62.59(11) 18_554 25_665 ?
O8 U1 O5 117.41(11) 25_665 35_565 ?
O8 U1 O8 63.98(5) 42 11_655 ?
O8 U1 O8 63.97(5) 42 . ?
O8 U1 O8 180.0 25_665 . ?
O8 U1 O8 116.02(5) 11_655 . ?
O8 U1 O8 116.03(5) 18_554 . ?
O8 U1 O8 116.02(5) 42 35_565 ?
O8 U1 O8 180.0 42 18_554 ?
O8 U1 O8 116.02(5) 18_554 11_655 ?
O8 U1 O8 63.98(5) 18_554 25_665 ?
O8 U1 O8 116.02(5) 42 25_665 ?
O8 U1 O8 116.02(5) 25_665 35_565 ?
O8 U1 O8 63.98(5) 25_665 11_655 ?
O8 U1 O8 63.98(5) 18_554 35_565 ?
O8 U1 O8 180.00(15) 35_565 11_655 ?
O8 U1 O8 63.98(5) 35_565 . ?
O13 U2 O13 115.87(5) . 18_554 ?
O13 U2 O13 64.13(5) 11_655 37_565 ?
O13 U2 O13 115.87(5) 37_565 30_566 ?
O13 U2 O13 180.00(13) . 37_565 ?
O13 U2 O13 115.87(5) 47_465 30_566 ?
O13 U2 O13 64.13(5) 11_655 30_566 ?
O13 U2 O13 64.13(5) 47_465 18_554 ?
O13 U2 O13 115.87(5) 11_655 18_554 ?
O13 U2 O13 64.13(5) 37_565 18_554 ?
O13 U2 O13 64.13(5) . 30_566 ?
O13 U2 O13 180.00(15) 30_566 18_554 ?
O13 U2 O13 64.13(5) . 47_465 ?
O13 U2 O13 115.87(5) . 11_655 ?
O13 U2 O13 180.0 47_465 11_655 ?
O13 U2 O13 115.87(5) 47_465 37_565 ?
O14 U2 O13 117.62(10) 37_565 37_565 ?
O14 U2 O13 62.38(10) 47_465 11_655 ?
O14 U2 O13 116.11(10) 47_465 18_554 ?
O14 U2 O13 117.61(10) 47_465 37_565 ?
O14 U2 O13 62.39(10) 18_554 47_465 ?
O14 U2 O13 62.39(10) 11_655 37_565 ?
O14 U2 O13 62.39(10) . 30_566 ?
O14 U2 O13 63.89(10) 30_566 37_565 ?
O14 U2 O13 117.62(10) 11_655 11_655 ?
O14 U2 O13 116.11(10) 18_554 37_565 ?
O14 U2 O13 63.89(10) 37_565 47_465 ?
O14 U2 O13 117.62(10) 47_465 47_465 ?
O14 U2 O13 62.38(10) . 37_565 ?
O14 U2 O13 117.62(10) 18_554 18_554 ?
O14 U2 O13 62.38(10) 11_655 47_465 ?
O14 U2 O13 63.89(10) 47_465 30_566 ?
O14 U2 O13 117.61(10) 11_655 . ?
O14 U2 O13 117.62(10) 30_566 30_566 ?
O14 U2 O13 117.61(10) 37_565 30_566 ?
O14 U2 O13 117.61(10) 30_566 47_465 ?
O14 U2 O13 63.89(10) . 11_655 ?
O14 U2 O13 62.39(10) 47_465 . ?
O14 U2 O13 116.11(10) 30_566 . ?
O14 U2 O13 62.39(10) 37_565 18_554 ?
O14 U2 O13 62.38(10) 18_554 30_566 ?
O14 U2 O13 63.89(10) 11_655 18_554 ?
O14 U2 O13 63.89(10) 18_554 . ?
O14 U2 O13 116.11(10) 37_565 11_655 ?
O14 U2 O13 62.38(10) 30_566 18_554 ?
O14 U2 O13 117.62(10) . . ?
O14 U2 O13 117.61(10) 18_554 11_655 ?
O14 U2 O13 62.38(10) 37_565 . ?
O14 U2 O13 116.11(10) 11_655 30_566 ?
O14 U2 O13 117.61(10) . 18_554 ?
O14 U2 O13 116.11(10) . 47_465 ?
O14 U2 O13 62.39(10) 30_566 11_655 ?
O14 U2 O14 115.57(12) . 30_566 ?
O14 U2 O14 180.0 . 37_565 ?
O14 U2 O14 180.00(15) 47_465 11_655 ?
O14 U2 O14 180.0 30_566 18_554 ?
O14 U2 O14 64.44(12) 37_565 47_465 ?
O14 U2 O14 64.43(12) . 11_655 ?
O14 U2 O14 115.56(12) 11_655 30_566 ?
O14 U2 O14 64.44(12) 37_565 30_566 ?
O14 U2 O14 64.43(12) . 18_554 ?
O14 U2 O14 115.57(12) . 47_465 ?
O14 U2 O14 115.56(12) 37_565 18_554 ?
O14 U2 O14 64.44(12) 47_465 30_566 ?
O14 U2 O14 115.56(12) 37_565 11_655 ?
O14 U2 O14 64.44(12) 11_655 18_554 ?
O14 U2 O14 115.56(12) 47_465 18_554 ?
Mo2 Mo1 U1 63.443(10) . . ?
O1 Mo1 U1 120.99(11) . . ?
O1 Mo1 Mo2 121.14(12) . . ?
O1 Mo1 O4 102.00(15) . . ?
O1 Mo1 O5 99.07(15) . 11_655 ?
O1 Mo1 O5 92.50(14) . . ?
O1 Mo1 O8 162.06(14) . 42 ?
O3 Mo1 U1 124.60(13) . . ?
O3 Mo1 Mo2 119.43(12) . . ?
O3 Mo1 O1 104.00(17) . . ?
O3 Mo1 O4 100.44(16) . . ?
O3 Mo1 O5 103.19(16) . 11_655 ?
O3 Mo1 O5 163.18(15) . . ?
O3 Mo1 O8 93.94(15) . 42 ?
O4 Mo1 U1 99.98(10) . . ?
O4 Mo1 Mo2 36.56(10) . . ?
O4 Mo1 O5 72.48(13) . . ?
O4 Mo1 O5 143.28(14) . 11_655 ?
O4 Mo1 O8 74.21(13) . 42 ?
O5 Mo1 U1 43.31(10) 11_655 . ?
O5 Mo1 U1 44.99(8) . . ?
O5 Mo1 Mo2 106.75(10) 11_655 . ?
O5 Mo1 Mo2 46.46(8) . . ?
O5 Mo1 O5 76.89(18) 11_655 . ?
O5 Mo1 O8 76.49(13) 11_655 42 ?
O8 Mo1 U1 44.83(8) 42 . ?
O8 Mo1 Mo2 46.51(8) 42 . ?
O8 Mo1 O5 69.58(12) 42 . ?
U1 Mo2 Na1 104.62(4) . . ?
U1 Mo2 Na1 103.93(4) . 35_565 ?
Mo1 Mo2 U1 63.777(11) . . ?
Mo1 Mo2 Na1 115.98(4) . . ?
Mo1 Mo2 Na1 120.09(4) . 35_565 ?
Mo1 Mo2 Mo1A 65.1(2) . 18_554 ?
Na1 Mo2 Na1 123.67(5) . 35_565 ?
O4 Mo2 U1 99.65(10) . . ?
O4 Mo2 Mo1 35.90(10) . . ?
O4 Mo2 Na1 109.71(11) . . ?
O4 Mo2 Na1 111.93(11) . 35_565 ?
O4 Mo2 O5 72.51(13) . . ?
O4 Mo2 O8 73.21(13) . 42 ?
O4 Mo2 Mo1A 79.6(2) . 18_554 ?
O5 Mo2 U1 45.14(8) . . ?
O5 Mo2 Mo1 47.09(8) . . ?
O5 Mo2 Na1 147.70(9) . . ?
O5 Mo2 Na1 81.48(10) . 35_565 ?
O5 Mo2 Mo1A 23.5(2) . 18_554 ?
O6 Mo2 U1 121.94(12) . . ?
O6 Mo2 Mo1 121.09(12) . . ?
O6 Mo2 Na1 117.27(13) . . ?
O6 Mo2 Na1 18.62(13) . 35_565 ?
O6 Mo2 O4 101.75(16) . . ?
O6 Mo2 O5 92.76(15) . . ?
O6 Mo2 O7 104.72(17) . . ?
O6 Mo2 O8 99.98(15) . . ?
O6 Mo2 O8 162.41(15) . 42 ?
O6 Mo2 Mo1A 69.3(2) . 18_554 ?
O7 Mo2 U1 123.00(12) . . ?
O7 Mo2 Mo1 118.70(12) . . ?
O7 Mo2 Na1 116.04(13) . 35_565 ?
O7 Mo2 Na1 18.66(12) . . ?
O7 Mo2 O4 100.97(16) . . ?
O7 Mo2 O5 162.35(15) . . ?
O7 Mo2 O8 101.63(15) . . ?
O7 Mo2 O8 92.83(15) . 42 ?
O7 Mo2 Mo1A 173.9(2) . 18_554 ?
O8 Mo2 U1 45.07(8) 42 . ?
O8 Mo2 U1 43.65(9) . . ?
O8 Mo2 Mo1 107.43(10) . . ?
O8 Mo2 Mo1 46.00(8) 42 . ?
O8 Mo2 Na1 83.06(11) . 35_565 ?
O8 Mo2 Na1 147.84(9) 42 35_565 ?
O8 Mo2 Na1 80.03(9) 42 . ?
O8 Mo2 Na1 85.54(11) . . ?
O8 Mo2 O4 143.30(14) . . ?
O8 Mo2 O5 77.26(13) . . ?
O8 Mo2 O5 69.66(12) 42 . ?
O8 Mo2 O8 77.16(15) . 42 ?
O8 Mo2 Mo1A 81.0(2) . 18_554 ?
O8 Mo2 Mo1A 93.1(2) 42 18_554 ?
Mo1A Mo2 U1 62.6(2) 18_554 . ?
Mo1A Mo2 Na1 166.0(2) 18_554 . ?
U2 Mo3 Na2 102.94(18) . 30_566 ?
Mo4 Mo3 U2 63.727(10) . . ?
Mo4 Mo3 Na2 114.07(18) . 30_566 ?
O2 Mo3 U2 120.20(11) . . ?
O2 Mo3 Mo4 118.81(11) . . ?
O2 Mo3 Na2 122.0(2) . 30_566 ?
O2 Mo3 O10 100.23(15) . . ?
O2 Mo3 O13 160.14(14) . 30_566 ?
O2 Mo3 O14 90.45(14) . 18_554 ?
O2 Mo3 O14 100.02(15) . . ?
O9 Mo3 U2 126.76(12) . . ?
O9 Mo3 Mo4 120.68(12) . . ?
O9 Mo3 Na2 23.8(2) . 30_566 ?
O9 Mo3 O2 103.48(16) . . ?
O9 Mo3 O10 99.95(16) . . ?
O9 Mo3 O13 96.26(15) . 30_566 ?
O9 Mo3 O14 103.72(15) . . ?
O9 Mo3 O14 165.44(15) . 18_554 ?
O10 Mo3 U2 100.54(10) . . ?
O10 Mo3 Mo4 36.83(10) . . ?
O10 Mo3 Na2 108.3(2) . 30_566 ?
O10 Mo3 O13 73.88(13) . 30_566 ?
O10 Mo3 O14 72.99(12) . 18_554 ?
O13 Mo3 U2 45.21(8) 30_566 . ?
O13 Mo3 Mo4 46.21(8) 30_566 . ?
O13 Mo3 Na2 77.6(2) 30_566 30_566 ?
O13 Mo3 O14 69.71(11) 30_566 18_554 ?
O14 Mo3 U2 43.56(9) . . ?
O14 Mo3 U2 45.24(8) 18_554 . ?
O14 Mo3 Mo4 107.28(10) . . ?
O14 Mo3 Mo4 46.63(8) 18_554 . ?
O14 Mo3 Na2 85.1(2) . 30_566 ?
O14 Mo3 Na2 145.6(2) 18_554 30_566 ?
O14 Mo3 O10 144.09(14) . . ?
O14 Mo3 O13 77.03(13) . 30_566 ?
O14 Mo3 O14 77.53(17) . 18_554 ?
Mo3 Mo4 U2 63.291(10) . . ?
Mo3 Mo4 Na2 119.54(19) . . ?
Na2 Mo4 U2 106.15(19) . . ?
O10 Mo4 U2 99.53(10) . . ?
O10 Mo4 Mo3 36.25(10) . . ?
O10 Mo4 Na2 112.1(2) . . ?
O10 Mo4 O13 72.44(13) . 30_566 ?
O10 Mo4 O14 73.02(13) . 18_554 ?
O11 Mo4 U2 122.49(12) . . ?
O11 Mo4 Mo3 120.23(12) . . ?
O11 Mo4 Na2 114.6(2) . . ?
O11 Mo4 O10 100.75(16) . . ?
O11 Mo4 O12 104.25(17) . . ?
O11 Mo4 O13 161.58(15) . 30_566 ?
O11 Mo4 O13 100.97(16) . . ?
O11 Mo4 O14 92.34(15) . 18_554 ?
O12 Mo4 U2 123.18(12) . . ?
O12 Mo4 Mo3 119.89(12) . . ?
O12 Mo4 Na2 17.8(2) . . ?
O12 Mo4 O10 101.64(15) . . ?
O12 Mo4 O13 101.34(15) . . ?
O12 Mo4 O13 93.98(15) . 30_566 ?
O12 Mo4 O14 163.32(15) . 18_554 ?
O13 Mo4 U2 45.05(8) 30_566 . ?
O13 Mo4 U2 43.67(9) . . ?
O13 Mo4 Mo3 106.96(9) . . ?
O13 Mo4 Mo3 45.11(8) 30_566 . ?
O13 Mo4 Na2 83.7(2) 30_566 . ?
O13 Mo4 Na2 85.0(2) . . ?
O13 Mo4 O10 143.19(14) . . ?
O13 Mo4 O13 77.64(15) . 30_566 ?
O13 Mo4 O14 76.73(12) . 18_554 ?
O13 Mo4 O14 69.38(11) 30_566 18_554 ?
O14 Mo4 U2 44.95(8) 18_554 . ?
O14 Mo4 Mo3 47.20(8) 18_554 . ?
O14 Mo4 Na2 150.0(2) 18_554 . ?
O1 Fe1 O1 85.77(14) 11_655 . ?
O1 Fe1 O1 85.77(14) 11_655 18_554 ?
O1 Fe1 O1 85.78(14) 18_554 . ?
O2 Fe1 O1 95.49(13) . . ?
O2 Fe1 O1 177.65(14) . 18_554 ?
O2 Fe1 O1 95.49(13) 18_554 18_554 ?
O2 Fe1 O1 92.33(13) 18_554 . ?
O2 Fe1 O1 177.65(14) 18_554 11_655 ?
O2 Fe1 O1 92.33(13) 11_655 18_554 ?
O2 Fe1 O1 95.49(13) 11_655 11_655 ?
O2 Fe1 O1 177.65(14) 11_655 . ?
O2 Fe1 O1 92.33(13) . 11_655 ?
O2 Fe1 O2 86.45(14) 18_554 11_655 ?
O2 Fe1 O2 86.45(14) . 11_655 ?
O2 Fe1 O2 86.45(14) . 18_554 ?
Na1 Na1 Mo2 147.98(15) 16_644 . ?
Na1 Na1 O17 95.23(17) 16_644 44_564 ?
Na1 Na1 Mo1A 122.3(2) 16_644 35_565 ?
O3 Na1 Mo2 75.78(11) 35_565 . ?
O3 Na1 Na1 102.14(11) 35_565 16_644 ?
O3 Na1 O17 161.9(2) 35_565 44_564 ?
O3 Na1 Mo1A 24.5(2) 35_565 35_565 ?
O6 Na1 Mo2 78.92(12) 42 . ?
O6 Na1 Na1 133.10(19) 42 16_644 ?
O6 Na1 O3 86.74(16) 42 35_565 ?
O6 Na1 O16 86.4(3) 42 16_644 ?
O6 Na1 O16 171.9(3) 42 . ?
O6 Na1 O17 77.7(2) 42 44_564 ?
O6 Na1 O17A 93.9(5) 42 44_564 ?
O6 Na1 Mo1A 63.1(3) 42 35_565 ?
O7 Na1 Mo2 15.55(10) . . ?
O7 Na1 Na1 136.3(2) . 16_644 ?
O7 Na1 O3 87.70(16) . 35_565 ?
O7 Na1 O6 89.37(17) . 42 ?
O7 Na1 O16 85.5(3) . . ?
O7 Na1 O16 168.4(3) . 16_644 ?
O7 Na1 O17 83.1(2) . 44_564 ?
O7 Na1 O17A 87.6(5) . 44_564 ?
O7 Na1 Mo1A 81.8(2) . 35_565 ?
O16 Na1 Mo2 153.3(3) 16_644 . ?
O16 Na1 Mo2 94.8(2) . . ?
O16 Na1 Na1 50.8(2) 16_644 16_644 ?
O16 Na1 Na1 53.3(2) . 16_644 ?
O16 Na1 O17 107.8(3) . 44_564 ?
O16 Na1 O17 106.5(3) 16_644 44_564 ?
O16 Na1 Mo1A 86.6(3) 16_644 35_565 ?
O16 Na1 Mo1A 109.9(4) . 35_565 ?
O16A Na1 Mo2 102.5(7) . . ?
O16A Na1 Mo2 165.7(7) 16_644 . ?
O16A Na1 Na1 45.3(7) 16_644 16_644 ?
O16A Na1 Na1 46.3(7) . 16_644 ?
O16A Na1 O3 103.8(6) . 35_565 ?
O16A Na1 O3 97.7(6) 16_644 35_565 ?
O16A Na1 O6 88.1(7) 16_644 42 ?
O16A Na1 O6 169.4(6) . 42 ?
O16A Na1 O7 173.9(6) 16_644 . ?
O16A Na1 O7 90.1(7) . . ?
O16A Na1 O16 96.1(7) . 16_644 ?
O16A Na1 O16 16.5(6) 16_644 16_644 ?
O16A Na1 O16A 91.4(9) . 16_644 ?
O16A Na1 O17 90.9(6) 16_644 44_564 ?
O16A Na1 O17 91.8(6) . 44_564 ?
O16A Na1 O17A 87.0(8) 16_644 44_564 ?
O16A Na1 O17A 75.5(8) . 44_564 ?
O16A Na1 Mo1A 127.3(7) . 35_565 ?
O16A Na1 Mo1A 101.9(7) 16_644 35_565 ?
O17 Na1 Mo2 92.13(17) 44_564 . ?
O17 Na1 Mo1A 137.8(3) 44_564 35_565 ?
O17A Na1 Mo2 99.7(4) 44_564 . ?
O17A Na1 Na1 80.9(5) 44_564 16_644 ?
O17A Na1 O17 16.8(5) 44_564 44_564 ?
O17A Na1 Mo1A 154.5(5) 44_564 35_565 ?
Mo1A Na1 Mo2 66.9(2) 35_565 . ?
Mo4 Na2 Mo3 64.6(2) . 47_465 ?
O9 Na2 Mo3 17.97(17) 47_465 47_465 ?
O9 Na2 Mo4 79.6(3) 47_465 . ?
O9 Na2 O11 85.6(4) 47_465 30_566 ?
O9 Na2 O16 163.5(6) 47_465 2_665 ?
O9 Na2 O16A 152.7(7) 47_465 2_665 ?
O9 Na2 O17 84.1(4) 47_465 . ?
O11 Na2 Mo3 73.8(3) 30_566 47_465 ?
O11 Na2 Mo4 79.4(3) 30_566 . ?
O11 Na2 O16 80.8(4) 30_566 2_665 ?
O11 Na2 O16A 72.6(5) 30_566 2_665 ?
O11 Na2 O17 167.7(6) 30_566 . ?
O12 Na2 Mo3 79.4(4) . 47_465 ?
O12 Na2 Mo4 15.6(2) . . ?
O12 Na2 O9 93.3(5) . 47_465 ?
O12 Na2 O11 87.8(5) . 30_566 ?
O12 Na2 O16 77.0(4) . 2_665 ?
O12 Na2 O16A 70.0(5) . 2_665 ?
O12 Na2 O17 86.1(5) . . ?
O15 Na2 Mo3 107.6(5) . 47_465 ?
O15 Na2 Mo4 166.8(6) . . ?
O15 Na2 O9 94.9(5) . 47_465 ?
O15 Na2 O11 88.2(5) . 30_566 ?
O15 Na2 O12 170.6(8) . . ?
O15 Na2 O16 94.0(5) . 2_665 ?
O15 Na2 O16A 100.6(6) . 2_665 ?
O15 Na2 O17 99.4(6) . . ?
O16 Na2 Mo4 88.7(4) 2_665 . ?
O16A Na2 Mo3 134.9(5) 2_665 47_465 ?
O16A Na2 Mo4 80.3(5) 2_665 . ?
O17 Na2 Mo3 94.5(4) . 47_465 ?
O17 Na2 Mo4 92.0(4) . . ?
O17 Na2 O16 108.1(5) . 2_665 ?
O17 Na2 O16A 115.0(6) . 2_665 ?
Mo1 O1 Fe1 147.7(2) . . ?
Mo1A O1 Fe1 134.9(4) . . ?
Mo3 O2 Fe1 147.07(19) . . ?
Mo1 O3 Na1 138.6(2) . 42 ?
Mo1A O3 Na1 118.4(5) . 42 ?
Mo1 O4 Mo2 107.54(16) . . ?
Mo1 O5 U1 104.70(14) 18_554 . ?
Mo1 O5 U1 94.52(12) . . ?
Mo1 O5 Mo1 132.47(16) 18_554 . ?
Mo1 O5 Mo2 133.21(17) 18_554 . ?
Mo2 O5 U1 94.74(11) . . ?
Mo2 O5 Mo1 86.45(11) . . ?
Mo1A O5 U1 123.2(6) 18_554 . ?
Mo1A O5 Mo1 20.5(6) 18_554 18_554 ?
Mo1A O5 Mo2 117.4(5) 18_554 . ?
Mo2 O6 Na1 146.1(2) . 35_565 ?
Mo2 O7 Na1 145.8(2) . . ?
Mo1 O8 U1 95.68(12) 35_565 . ?
Mo1 O8 Mo2 87.49(12) 35_565 35_565 ?
Mo1 O8 Mo1A 18.0(3) 35_565 35_565 ?
Mo2 O8 U1 103.70(13) . . ?
Mo2 O8 U1 94.81(11) 35_565 . ?
Mo2 O8 Mo1 133.14(16) . 35_565 ?
Mo2 O8 Mo2 131.70(17) . 35_565 ?
Mo2 O8 Mo1A 119.4(3) . 35_565 ?
Mo2 O8 Mo1A 104.8(3) 35_565 35_565 ?
Mo1A O8 U1 89.3(3) 35_565 . ?
Mo3 O9 Na2 138.2(4) . 30_566 ?
Mo3 O10 Mo4 106.92(15) . . ?
Mo4 O11 Na2 140.8(4) . 47_465 ?
Mo4 O12 Na2 146.6(4) . . ?
Mo3 O13 U2 95.72(12) 47_465 . ?
Mo3 O13 Mo4 88.68(12) 47_465 47_465 ?
Mo4 O13 U2 95.13(11) 47_465 . ?
Mo4 O13 U2 103.66(13) . . ?
Mo4 O13 Mo3 132.26(16) . 47_465 ?
Mo4 O13 Mo4 131.34(16) . 47_465 ?
Mo3 O14 U2 93.78(11) 11_655 . ?
Mo3 O14 U2 104.47(13) . . ?
Mo3 O14 Mo3 132.67(16) . 11_655 ?
Mo3 O14 Mo4 133.77(16) . 11_655 ?
Mo4 O14 U2 94.77(11) 11_655 . ?
Mo4 O14 Mo3 86.17(11) 11_655 11_655 ?
Na1 O16 Na1 75.8(3) . 16_644 ?
Na1 O16 Na2 142.0(5) . 2_665 ?
Na1 O16 Na2 138.8(5) 16_644 2_665 ?
Na1 O16A Na1 88.4(9) . 16_644 ?
Na1 O16A Na2 132.4(10) 16_644 2_665 ?
Na1 O16A Na2 132.6(10) . 2_665 ?
Na2 O17 Na1 141.0(4) . 34_665 ?
Mo2 Mo1A U1 63.2(2) 11_655 . ?
Mo2 Mo1A Na1 67.2(3) 11_655 42 ?
Na1 Mo1A U1 110.3(3) 42 . ?
O1 Mo1A U1 116.8(5) . . ?
O1 Mo1A Mo2 138.7(6) . 11_655 ?
O1 Mo1A Na1 132.9(5) . 42 ?
O1 Mo1A O8 128.4(7) . 42 ?
O3 Mo1A U1 132.1(5) . . ?
O3 Mo1A Mo2 104.3(6) . 11_655 ?
O3 Mo1A Na1 37.1(4) . 42 ?
O3 Mo1A O1 102.5(6) . . ?
O3 Mo1A O8 88.9(5) . 42 ?
O5 Mo1A U1 36.7(4) 11_655 . ?
O5 Mo1A Mo2 39.2(4) 11_655 11_655 ?
O5 Mo1A Na1 105.3(6) 11_655 42 ?
O5 Mo1A O1 113.6(7) 11_655 . ?
O5 Mo1A O3 142.0(9) 11_655 . ?
O5 Mo1A O8 78.3(5) 11_655 42 ?
O8 Mo1A U1 45.55(19) 42 . ?
O8 Mo1A Mo2 83.1(3) 42 11_655 ?
O8 Mo1A Na1 83.8(3) 42 42 ?

loop_
_geom_bond_atom_site_label_1
_geom_bond_atom_site_label_2
_geom_bond_distance
_geom_bond_site_symmetry_2
_geom_bond_publ_flag
U1 O5 2.493(3) 25_665 ?
U1 O5 2.493(3) 35_565 ?
U1 O5 2.493(3) 42 ?
U1 O5 2.493(3) . ?
U1 O5 2.493(3) 11_655 ?
U1 O5 2.493(3) 18_554 ?
U1 O8 2.491(3) 42 ?
U1 O8 2.491(3) 25_665 ?
U1 O8 2.491(3) 18_554 ?
U1 O8 2.491(3) . ?
U1 O8 2.491(3) 35_565 ?
U1 O8 2.491(3) 11_655 ?
U2 O13 2.501(3) . ?
U2 O13 2.501(3) 37_565 ?
U2 O13 2.501(3) 47_465 ?
U2 O13 2.501(3) 18_554 ?
U2 O13 2.501(3) 30_566 ?
U2 O13 2.501(3) 11_655 ?
U2 O14 2.495(3) . ?
U2 O14 2.495(3) 11_655 ?
U2 O14 2.495(3) 47_465 ?
U2 O14 2.495(3) 30_566 ?
U2 O14 2.495(3) 37_565 ?
U2 O14 2.495(3) 18_554 ?
Mo1 Mo2 3.1210(6) . ?
Mo1 O1 1.743(3) . ?
Mo1 O3 1.703(4) . ?
Mo1 O4 1.919(3) . ?
Mo1 O5 1.926(3) 11_655 ?
Mo1 O5 2.290(3) . ?
Mo1 O8 2.247(3) 42 ?
Mo2 Na1 3.621(3) 35_565 ?
Mo2 Na1 3.588(3) . ?
Mo2 O4 1.950(3) . ?
Mo2 O5 2.267(3) . ?
Mo2 O6 1.709(3) . ?
Mo2 O7 1.710(3) . ?
Mo2 O8 1.946(3) . ?
Mo2 O8 2.267(3) 42 ?
Mo2 Mo1A 3.188(14) 18_554 ?
Mo3 Mo4 3.1337(6) . ?
Mo3 Na2 3.655(12) 30_566 ?
Mo3 O2 1.752(3) . ?
Mo3 O9 1.692(3) . ?
Mo3 O10 1.937(3) . ?
Mo3 O13 2.221(3) 30_566 ?
Mo3 O14 1.917(3) . ?
Mo3 O14 2.304(3) 18_554 ?
Mo4 Na2 3.490(12) . ?
Mo4 O10 1.963(3) . ?
Mo4 O11 1.701(3) . ?
Mo4 O12 1.704(3) . ?
Mo4 O13 1.955(3) . ?
Mo4 O13 2.263(3) 30_566 ?
Mo4 O14 2.283(3) 18_554 ?
Fe1 O1 2.093(4) . ?
Fe1 O1 2.093(4) 11_655 ?
Fe1 O1 2.093(4) 18_554 ?
Fe1 O2 2.071(3) . ?
Fe1 O2 2.071(3) 18_554 ?
Fe1 O2 2.071(3) 11_655 ?
Na1 Na1 2.637(5) 16_644 ?
Na1 O3 2.299(5) 35_565 ?
Na1 O6 2.074(4) 42 ?
Na1 O7 2.042(4) . ?
Na1 O16 2.109(9) . ?
Na1 O16 2.182(9) 16_644 ?
Na1 O16A 1.91(2) 16_644 ?
Na1 O16A 1.88(2) . ?
Na1 O17 2.721(8) 44_564 ?
Na1 O17A 2.123(16) 44_564 ?
Na1 Mo1A 3.351(12) 35_565 ?
Na2 O9 2.216(12) 47_465 ?
Na2 O11 2.287(12) 30_566 ?
Na2 O12 1.938(12) . ?
Na2 O15 1.713(13) . ?
Na2 O16 2.632(14) 2_665 ?
Na2 O16A 3.00(2) 2_665 ?
Na2 O17 2.397(14) . ?
O1 Mo1A 1.894(12) . ?
O3 Mo1A 1.580(11) . ?
O5 Mo1A 1.431(12) 18_554 ?
O8 Mo1A 2.475(12) 35_565 ?

loop_
_geom_torsion_atom_site_label_1
_geom_torsion_atom_site_label_2
_geom_torsion_atom_site_label_3
_geom_torsion_atom_site_label_4
_geom_torsion
_geom_torsion_site_symmetry_1
_geom_torsion_site_symmetry_2
_geom_torsion_site_symmetry_3
_geom_torsion_site_symmetry_4
_geom_torsion_publ_flag
U1 Mo1 O1 Fe1 -7.2(4) . . . . ?
U1 Mo1 O3 Na1 12.3(4) . . . 42 ?
U1 Mo2 O6 Na1 15.9(5) . . . 35_565 ?
U1 Mo2 O7 Na1 -10.7(5) . . . . ?
U2 Mo3 O2 Fe1 15.4(4) . . . . ?
U2 Mo3 O9 Na2 -1.7(6) . . . 30_566 ?
U2 Mo4 O11 Na2 -15.4(6) . . . 47_465 ?
U2 Mo4 O12 Na2 18.1(8) . . . . ?
Mo1 Mo2 O6 Na1 92.5(4) . . . 35_565 ?
Mo1 Mo2 O7 Na1 -86.5(4) . . . . ?
Mo2 Mo1 O1 Fe1 -82.9(4) . . . . ?
Mo2 Mo1 O3 Na1 88.7(3) . . . 42 ?
Mo2 Na1 O16A Na1 171.9(5) . . . 16_644 ?
Mo2 Na1 O16A Na2 18.9(13) . . . 2_665 ?
Mo3 Mo4 O11 Na2 -91.1(5) . . . 47_465 ?
Mo3 Mo4 O12 Na2 94.0(7) . . . . ?
Mo4 Mo3 O2 Fe1 90.1(4) . . . . ?
Mo4 Mo3 O9 Na2 -80.3(5) . . . 30_566 ?
Fe1 O1 Mo1A U1 -61.8(8) . . . . ?
Fe1 O1 Mo1A Mo2 17.1(11) . . . 11_655 ?
Fe1 O1 Mo1A Na1 121.9(6) . . . 42 ?
Fe1 O1 Mo1A O3 146.5(4) . . . . ?
Fe1 O1 Mo1A O5 -21.2(12) . . . 11_655 ?
Fe1 O1 Mo1A O8 -114.8(7) . . . 42 ?
Na1 Mo2 O6 Na1 -115.1(4) . . . 35_565 ?
Na1 Mo2 O7 Na1 118.8(4) 35_565 . . . ?
Na1 Na1 O16A Na2 -153.0(17) 16_644 . . 2_665 ?
Na1 O3 Mo1A U1 65.2(10) 42 . . . ?
Na1 O3 Mo1A Mo2 -1.4(6) 42 . . 11_655 ?
Na1 O3 Mo1A O1 -149.6(4) 42 . . . ?
Na1 O3 Mo1A O5 11.9(17) 42 . . 11_655 ?
Na1 O3 Mo1A O8 81.2(5) 42 . . 42 ?
Na2 Mo3 O2 Fe1 -116.7(4) 30_566 . . . ?
Na2 Mo4 O11 Na2 115.5(4) . . . 47_465 ?
O1 Mo1 O3 Na1 -132.4(3) . . . 42 ?
O2 Mo3 O9 Na2 143.8(5) . . . 30_566 ?
O3 Mo1 O1 Fe1 139.1(4) . . . . ?
O3 Na1 O16A Na1 93.7(6) 35_565 . . 16_644 ?
O3 Na1 O16A Na2 -59.3(12) 35_565 . . 2_665 ?
O4 Mo1 O1 Fe1 -116.7(4) . . . . ?
O4 Mo1 O3 Na1 122.3(3) . . . 42 ?
O4 Mo2 O6 Na1 125.3(4) . . . 35_565 ?
O4 Mo2 O7 Na1 -120.0(4) . . . . ?
O5 Mo1 O1 Fe1 -44.1(4) . . . . ?
O5 Mo1 O1 Fe1 33.0(4) 11_655 . . . ?
O5 Mo1 O3 Na1 -29.4(3) 11_655 . . 42 ?
O5 Mo1 O3 Na1 58.9(7) . . . 42 ?
O5 Mo2 O6 Na1 52.6(4) . . . 35_565 ?
O5 Mo2 O7 Na1 -53.6(7) . . . . ?
O6 Mo2 O7 Na1 134.6(4) . . . . ?
O6 Na1 O16A Na1 -92(4) 42 . . 16_644 ?
O6 Na1 O16A Na2 115(3) 42 . . 2_665 ?
O7 Mo2 O6 Na1 -129.9(4) . . . 35_565 ?
O7 Na1 O16A Na1 -178.7(6) . . . 16_644 ?
O7 Na1 O16A Na2 28.3(12) . . . 2_665 ?
O8 Mo1 O1 Fe1 -41.0(7) 42 . . . ?
O8 Mo1 O3 Na1 47.6(3) 42 . . 42 ?
O8 Mo2 O6 Na1 -25.0(4) . . . 35_565 ?
O8 Mo2 O6 Na1 54.0(7) 42 . . 35_565 ?
O8 Mo2 O7 Na1 30.9(4) . . . . ?
O8 Mo2 O7 Na1 -46.5(4) 42 . . . ?
O9 Mo3 O2 Fe1 -133.0(4) . . . . ?
O10 Mo3 O2 Fe1 124.1(4) . . . . ?
O10 Mo3 O9 Na2 -113.0(5) . . . 30_566 ?
O10 Mo4 O11 Na2 -124.1(5) . . . 47_465 ?
O10 Mo4 O12 Na2 127.8(7) . . . . ?
O11 Mo4 O12 Na2 -127.8(7) . . . . ?
O12 Mo4 O11 Na2 130.9(5) . . . 47_465 ?
O13 Mo3 O2 Fe1 53.4(6) 30_566 . . . ?
O13 Mo3 O9 Na2 -38.4(5) 30_566 . . 30_566 ?
O13 Mo4 O11 Na2 26.0(6) . . . 47_465 ?
O13 Mo4 O11 Na2 -57.7(8) 30_566 . . 47_465 ?
O13 Mo4 O12 Na2 54.9(7) 30_566 . . . ?
O13 Mo4 O12 Na2 -23.3(8) . . . . ?
O14 Mo3 O2 Fe1 51.3(4) 18_554 . . . ?
O14 Mo3 O2 Fe1 -26.1(4) . . . . ?
O14 Mo3 O9 Na2 39.8(5) . . . 30_566 ?
O14 Mo3 O9 Na2 -53.4(9) 18_554 . . 30_566 ?
O14 Mo4 O11 Na2 -50.9(5) 18_554 . . 47_465 ?
O14 Mo4 O12 Na2 58.3(10) 18_554 . . . ?
O16A Na1 O16A Na1 -4.6(12) 16_644 . . 16_644 ?
O16A Na1 O16A Na2 -157.6(7) 16_644 . . 2_665 ?
O17 Na1 O16A Na1 -95.5(6) 44_564 . . 16_644 ?
O17 Na1 O16A Na2 111.4(11) 44_564 . . 2_665 ?
Mo1A Mo2 O6 Na1 51.3(4) 18_554 . . 35_565 ?
